data_7057522
loop_
_publ_author_name
'Chand, Santanu'
'Mondal, Manas'
'Pal, Shyam Chand'
'Pal, Arun'
'Maji, Sinchan'
'Mandal, Debaprasad'
'Das, Madhab C.'

_publ_section_title
;
 Two azo-functionalized luminescent 3D Cd(ii) MOFs for highly selective
 detection of Fe3+ and Al3+
;
_journal_issue 15
_journal_name_full 'New Journal of Chemistry'
_journal_page_first 12865
_journal_paper_doi 10.1039/C8NJ02338G
_journal_volume 42
_journal_year 2018
_chemical_formula_moiety 'C28 H24 Cd2 N8 O8'
_chemical_formula_sum 'C28 H24 Cd2 N8 O8'
_chemical_formula_weight 825.35
_space_group_crystal_system monoclinic
_space_group_IT_number 14
_space_group_name_Hall '-P 2yn'
_space_group_name_H-M_alt 'P 1 21/n 1'
_symmetry_space_group_name_Hall '-P 2yn'
_symmetry_space_group_name_H-M 'P 1 21/n 1'
_atom_sites_solution_hydrogens geom
_audit_creation_date 2018-06-09
_audit_creation_method
;
Olex2 1.2
(compiled 2017.08.10 svn.r3458 for OlexSys, GUI svn.r5381)
;
_audit_update_record
;
2018-06-17 deposited with the CCDC.
2018-06-19 downloaded from the CCDC.
;
_cell_angle_alpha 90
_cell_angle_beta 92.26(2)
_cell_angle_gamma 90
_cell_formula_units_Z 4
_cell_length_a 13.680(4)
_cell_length_b 10.906(12)
_cell_length_c 20.884(3)
_cell_measurement_reflns_used 4587
_cell_measurement_temperature 293(2)
_cell_measurement_theta_max 2.39
_cell_measurement_theta_min 26.44
_cell_volume 3113(4)
_computing_cell_refinement 'SAINT 6.45 ( Bruker, 2003)'
_computing_data_collection 'SMART 5.628 (Bruker, 2003)'
_computing_data_reduction 'SAINT 6.45 ( Bruker, 2003)'
_computing_molecular_graphics 'Olex2 (Dolomanov et al., 2009)'
_computing_publication_material 'Olex2 (Dolomanov et al., 2009)'
_computing_structure_refinement 'ShelXL (Sheldrick, 2015)'
_computing_structure_solution SIR-97
_diffrn_ambient_temperature 293(2)
_diffrn_measured_fraction_theta_full 0.996
_diffrn_measured_fraction_theta_max 0.992
_diffrn_measurement_device_type 'Bruker SMART APEX'
_diffrn_measurement_method /w-scans
_diffrn_radiation_type MoK\a
_diffrn_radiation_wavelength 0.71073
_diffrn_reflns_av_R_equivalents 0.0330
_diffrn_reflns_av_unetI/netI 0.0239
_diffrn_reflns_Laue_measured_fraction_full 0.996
_diffrn_reflns_Laue_measured_fraction_max 0.992
_diffrn_reflns_limit_h_max 17
_diffrn_reflns_limit_h_min -17
_diffrn_reflns_limit_k_max 13
_diffrn_reflns_limit_k_min -13
_diffrn_reflns_limit_l_max 26
_diffrn_reflns_limit_l_min -26
_diffrn_reflns_number 38377
_diffrn_reflns_point_group_measured_fraction_full 0.996
_diffrn_reflns_point_group_measured_fraction_max 0.992
_diffrn_reflns_theta_full 25.242
_diffrn_reflns_theta_max 26.435
_diffrn_reflns_theta_min 2.389
_diffrn_source 'fine-focus sealed tube'
_exptl_absorpt_coefficient_mu 1.428
_exptl_absorpt_correction_T_max 0.8548
_exptl_absorpt_correction_T_min 0.8125
_exptl_absorpt_correction_type empirical
_exptl_absorpt_process_details 'SADABS absorption correction - V2.10'
_exptl_crystal_colour orange
_exptl_crystal_density_diffrn 1.761
_exptl_crystal_description block
_exptl_crystal_F_000 1632
_exptl_crystal_size_max 0.19
_exptl_crystal_size_mid 0.12
_exptl_crystal_size_min 0.09
_refine_diff_density_max 3.337
_refine_diff_density_min -2.296
_refine_diff_density_rms 0.184
_refine_ls_extinction_method none
_refine_ls_goodness_of_fit_ref 1.044
_refine_ls_hydrogen_treatment constr
_refine_ls_matrix_type full
_refine_ls_number_parameters 415
_refine_ls_number_reflns 6355
_refine_ls_number_restraints 0
_refine_ls_restrained_S_all 1.044
_refine_ls_R_factor_all 0.0580
_refine_ls_R_factor_gt 0.0535
_refine_ls_shift/su_max 0.001
_refine_ls_shift/su_mean 0.000
_refine_ls_structure_factor_coef Fsqd
_refine_ls_weighting_details 'w=1/[\s^2^(Fo^2^)+(0.0222P)^2^+62.3571P] where P=(Fo^2^+2Fc^2^)/3'
_refine_ls_weighting_scheme calc
_refine_ls_wR_factor_gt 0.1268
_refine_ls_wR_factor_ref 0.1294
_reflns_Friedel_coverage 0.000
_reflns_number_gt 5705
_reflns_number_total 6355
_reflns_threshold_expression 'I > 2\s(I)'
_cod_data_source_file c8nj02338g2.cif
_cod_data_source_block Cd-MOF-1
_cod_depositor_comments 'Adding full bibliography for 7057522--7057523.cif.'
_cod_database_code 7057522
_shelx_shelxl_version_number 2014/7
_shelx_space_group_comment
;
The symmetry employed for this shelxl refinement is uniquely defined
by the following loop, which should always be used as a source of
symmetry information in preference to the above space-group names.
They are only intended as comments.
;
_olex2_refinement_description
;
1. Fixed Uiso
 At 1.2 times of:
  All C(H) groups, All C(H,H) groups
2.a Secondary CH2 refined with riding coordinates:
 C27(H27A,H27B), C22(H22A,H22B), C26(H26A,H26B), C23(H23A,H23B)
2.b Aromatic/amide H refined with riding coordinates:
 C20(H20), C11(H11), C12(H12), C9(H9), C1(H1), C10(H10), C19(H19), C8(H8),
 C5(H5), C15(H15), C3(H3), C17(H17), C7(H7), C2(H2), C13(H13), C18(H18)
;
_olex2_submission_special_instructions 'No special instructions were received'

loop_
_space_group_symop_operation_xyz
'x, y, z'
'-x+1/2, y+1/2, -z+1/2'
'-x, -y, -z'
'x-1/2, -y-1/2, z-1/2'

loop_
_atom_site_label
_atom_site_type_symbol
_atom_site_fract_x
_atom_site_fract_y
_atom_site_fract_z
_atom_site_U_iso_or_equiv
_atom_site_adp_type
_atom_site_occupancy
_atom_site_site_symmetry_order
_atom_site_calc_flag
_atom_site_refinement_flags_posn
Cd1 Cd 0.37958(3) 0.76402(4) 0.21991(2) 0.01042(12) Uani 1 1 d .
Cd2 Cd 0.61951(3) 0.62628(4) 0.28203(2) 0.01086(12) Uani 1 1 d .
O1 O 0.2942(3) 0.6569(4) 0.3088(2) 0.0133(8) Uani 1 1 d .
O6 O 0.7063(3) 0.7340(4) 0.1957(2) 0.0144(9) Uani 1 1 d .
O3 O 0.2669(3) 0.3661(4) 0.3149(2) 0.0147(9) Uani 1 1 d .
O5 O 0.5470(3) 0.7524(4) 0.2011(2) 0.0141(9) Uani 1 1 d .
O7 O 0.7369(3) 1.0239(4) 0.1819(2) 0.0156(9) Uani 1 1 d .
O4 O 0.1379(3) 0.3918(4) 0.3734(2) 0.0176(9) Uani 1 1 d .
O8 O 0.8678(3) 0.9934(5) 0.1253(2) 0.0224(10) Uani 1 1 d .
O2 O 0.4526(3) 0.6404(4) 0.2992(2) 0.0178(9) Uani 1 1 d .
N4 N 0.4043(4) 0.5426(5) -0.2117(2) 0.0137(10) Uani 1 1 d .
N8 N 0.5943(3) 1.0629(5) 0.7146(2) 0.0111(10) Uani 1 1 d .
N5 N 0.6389(3) 0.8018(5) 0.3468(2) 0.0115(10) Uani 1 1 d .
N1 N 0.3599(4) 0.5901(5) 0.1539(2) 0.0128(10) Uani 1 1 d .
N7 N 0.6105(4) 0.9783(5) 0.5468(2) 0.0171(11) Uani 1 1 d .
N6 N 0.6115(4) 0.8806(5) 0.5149(3) 0.0187(11) Uani 1 1 d .
N2 N 0.3823(4) 0.5138(5) -0.0187(2) 0.0193(11) Uani 1 1 d .
C21 C 0.3746(4) 0.6144(5) 0.3277(3) 0.0112(11) Uani 1 1 d .
C20 C 0.5989(4) 1.0654(5) 0.6503(3) 0.0111(11) Uani 1 1 d .
H20 H 0.6004 1.1409 0.6297 0.013 Uiso 1 1 calc R
C11 C 0.6561(4) 0.9126(6) 0.3213(3) 0.0138(12) Uani 1 1 d .
H11 H 0.6659 0.9177 0.2775 0.017 Uiso 1 1 calc R
N3 N 0.3863(4) 0.6190(5) -0.0391(3) 0.0199(12) Uani 1 1 d .
C24 C 0.2271(4) 0.4108(5) 0.3627(3) 0.0116(11) Uani 1 1 d .
C25 C 0.6265(4) 0.7766(5) 0.1735(3) 0.0116(11) Uani 1 1 d .
C12 C 0.6599(4) 1.0197(6) 0.3574(3) 0.0156(12) Uani 1 1 d .
H12 H 0.6733 1.0941 0.3377 0.019 Uiso 1 1 calc R
C28 C 0.7776(4) 0.9740(6) 0.1352(3) 0.0142(12) Uani 1 1 d .
C9 C 0.4026(4) 0.6558(6) -0.2359(3) 0.0137(12) Uani 1 1 d .
H9 H 0.4047 0.6649 -0.2801 0.016 Uiso 1 1 calc R
C1 C 0.3425(4) 0.4782(6) 0.1762(3) 0.0146(12) Uani 1 1 d .
H1 H 0.3315 0.4694 0.2196 0.018 Uiso 1 1 calc R
C10 C 0.4007(4) 0.5276(6) -0.1478(3) 0.0129(12) Uani 1 1 d .
H10 H 0.4019 0.4489 -0.1306 0.015 Uiso 1 1 calc R
C19 C 0.5914(4) 0.9520(6) 0.7428(3) 0.0171(13) Uani 1 1 d .
H19 H 0.5880 0.9482 0.7871 0.021 Uiso 1 1 calc R
C8 C 0.3978(4) 0.7613(6) -0.1985(3) 0.0170(13) Uani 1 1 d .
H8 H 0.3973 0.8388 -0.2171 0.020 Uiso 1 1 calc R
C4 C 0.3701(4) 0.5038(6) 0.0490(3) 0.0149(12) Uani 1 1 d .
C5 C 0.3731(4) 0.6046(6) 0.0906(3) 0.0124(11) Uani 1 1 d .
H5 H 0.3843 0.6825 0.0744 0.015 Uiso 1 1 calc R
C6 C 0.3950(4) 0.6291(6) -0.1066(3) 0.0134(12) Uani 1 1 d .
C16 C 0.6013(4) 0.9587(6) 0.6136(3) 0.0142(12) Uani 1 1 d .
C15 C 0.6242(4) 0.7968(5) 0.4103(3) 0.0128(11) Uani 1 1 d .
H15 H 0.6127 0.7211 0.4290 0.015 Uiso 1 1 calc R
C27 C 0.7196(5) 0.8918(6) 0.0896(3) 0.0182(13) Uani 1 1 d .
H27A H 0.7577 0.8188 0.0817 0.022 Uiso 1 1 calc R
H27B H 0.7094 0.9342 0.0490 0.022 Uiso 1 1 calc R
C3 C 0.3545(5) 0.3880(6) 0.0730(3) 0.0158(12) Uani 1 1 d .
H3 H 0.3537 0.3203 0.0459 0.019 Uiso 1 1 calc R
C22 C 0.3844(5) 0.5308(6) 0.3859(3) 0.0158(12) Uani 1 1 d .
H22A H 0.4222 0.4591 0.3749 0.019 Uiso 1 1 calc R
H22B H 0.4203 0.5738 0.4200 0.019 Uiso 1 1 calc R
C26 C 0.6203(4) 0.8533(6) 0.1137(3) 0.0160(12) Uani 1 1 d .
H26A H 0.5824 0.9263 0.1220 0.019 Uiso 1 1 calc R
H26B H 0.5855 0.8073 0.0802 0.019 Uiso 1 1 calc R
C17 C 0.5980(5) 0.8443(6) 0.6431(3) 0.0182(13) Uani 1 1 d .
H17 H 0.5991 0.7719 0.6196 0.022 Uiso 1 1 calc R
C23 C 0.2868(5) 0.4893(6) 0.4104(3) 0.0177(13) Uani 1 1 d .
H23A H 0.2488 0.5611 0.4209 0.021 Uiso 1 1 calc R
H23B H 0.2985 0.4428 0.4495 0.021 Uiso 1 1 calc R
C7 C 0.3938(5) 0.7466(6) -0.1321(3) 0.0166(13) Uani 1 1 d .
H7 H 0.3904 0.8146 -0.1055 0.020 Uiso 1 1 calc R
C2 C 0.3400(5) 0.3732(6) 0.1378(3) 0.0188(13) Uani 1 1 d .
H2 H 0.3289 0.2961 0.1552 0.023 Uiso 1 1 calc R
C13 C 0.6439(4) 1.0164(6) 0.4219(3) 0.0165(12) Uani 1 1 d .
H13 H 0.6452 1.0872 0.4467 0.020 Uiso 1 1 calc R
C14 C 0.6256(4) 0.9010(6) 0.4486(3) 0.0163(13) Uani 1 1 d .
C18 C 0.5931(5) 0.8439(6) 0.7087(3) 0.0193(13) Uani 1 1 d .
H18 H 0.5908 0.7696 0.7305 0.023 Uiso 1 1 calc R

loop_
_atom_site_aniso_label
_atom_site_aniso_U_11
_atom_site_aniso_U_22
_atom_site_aniso_U_33
_atom_site_aniso_U_23
_atom_site_aniso_U_13
_atom_site_aniso_U_12
Cd1 0.0120(2) 0.0104(2) 0.0089(2) -0.00065(15) 0.00085(14) 0.00140(16)
Cd2 0.0122(2) 0.0112(2) 0.0091(2) -0.00116(15) 0.00034(14) 0.00240(16)
O1 0.012(2) 0.013(2) 0.015(2) 0.0004(17) -0.0005(16) -0.0011(16)
O6 0.014(2) 0.014(2) 0.015(2) 0.0006(17) 0.0008(16) 0.0053(17)
O3 0.016(2) 0.013(2) 0.015(2) -0.0022(17) 0.0002(16) 0.0011(17)
O5 0.013(2) 0.015(2) 0.015(2) 0.0027(17) 0.0030(16) 0.0007(17)
O7 0.018(2) 0.014(2) 0.015(2) -0.0020(17) -0.0007(16) -0.0021(17)
O4 0.017(2) 0.023(2) 0.013(2) -0.0012(18) 0.0015(16) -0.0058(19)
O8 0.017(2) 0.030(3) 0.020(2) -0.001(2) 0.0019(18) -0.009(2)
O2 0.011(2) 0.025(3) 0.017(2) 0.0046(19) 0.0025(16) 0.0010(18)
N4 0.013(2) 0.015(3) 0.013(2) 0.001(2) -0.0007(19) -0.001(2)
N8 0.009(2) 0.014(3) 0.010(2) -0.0072(19) 0.0025(17) -0.0001(19)
N5 0.011(2) 0.011(2) 0.012(2) -0.0025(19) 0.0016(18) 0.0012(19)
N1 0.012(2) 0.017(3) 0.010(2) 0.000(2) -0.0015(18) 0.001(2)
N7 0.014(2) 0.024(3) 0.013(2) -0.006(2) 0.0021(19) -0.003(2)
N6 0.021(3) 0.021(3) 0.014(3) -0.006(2) 0.001(2) -0.001(2)
N2 0.020(3) 0.024(3) 0.013(2) 0.001(2) 0.003(2) -0.002(2)
C21 0.015(3) 0.010(3) 0.009(3) -0.005(2) 0.003(2) -0.002(2)
C20 0.013(3) 0.008(3) 0.013(3) 0.003(2) 0.001(2) 0.002(2)
C11 0.010(3) 0.024(3) 0.008(3) -0.001(2) 0.002(2) 0.000(2)
N3 0.024(3) 0.022(3) 0.013(3) -0.002(2) 0.000(2) -0.002(2)
C24 0.019(3) 0.004(3) 0.012(3) 0.003(2) -0.002(2) 0.000(2)
C25 0.015(3) 0.007(3) 0.012(3) -0.003(2) 0.000(2) -0.001(2)
C12 0.013(3) 0.017(3) 0.017(3) 0.000(2) 0.001(2) -0.006(2)
C28 0.018(3) 0.012(3) 0.013(3) 0.005(2) 0.000(2) 0.000(2)
C9 0.013(3) 0.013(3) 0.015(3) 0.002(2) 0.001(2) 0.000(2)
C1 0.014(3) 0.019(3) 0.011(3) -0.002(2) -0.004(2) -0.002(2)
C10 0.012(3) 0.013(3) 0.013(3) -0.006(2) -0.004(2) -0.001(2)
C19 0.013(3) 0.025(4) 0.014(3) -0.001(3) 0.000(2) 0.001(3)
C8 0.014(3) 0.016(3) 0.021(3) 0.002(3) 0.003(2) 0.000(2)
C4 0.011(3) 0.018(3) 0.015(3) 0.003(2) 0.002(2) 0.003(2)
C5 0.013(3) 0.014(3) 0.011(3) -0.006(2) 0.000(2) 0.000(2)
C6 0.014(3) 0.013(3) 0.013(3) -0.004(2) 0.001(2) 0.002(2)
C16 0.008(3) 0.021(3) 0.013(3) -0.009(2) 0.001(2) -0.004(2)
C15 0.018(3) 0.007(3) 0.014(3) 0.004(2) 0.001(2) -0.001(2)
C27 0.023(3) 0.021(3) 0.010(3) 0.002(2) 0.002(2) -0.005(3)
C3 0.020(3) 0.010(3) 0.018(3) -0.004(2) 0.000(2) -0.001(2)
C22 0.019(3) 0.015(3) 0.013(3) 0.003(2) -0.003(2) -0.007(2)
C26 0.016(3) 0.018(3) 0.014(3) 0.003(2) -0.003(2) -0.003(2)
C17 0.018(3) 0.014(3) 0.023(3) -0.003(3) 0.002(2) 0.003(2)
C23 0.025(3) 0.018(3) 0.011(3) -0.002(2) 0.002(2) -0.008(3)
C7 0.021(3) 0.008(3) 0.022(3) -0.005(2) 0.003(2) -0.004(2)
C2 0.018(3) 0.016(3) 0.023(3) -0.001(3) 0.002(2) -0.002(3)
C13 0.015(3) 0.018(3) 0.017(3) -0.006(2) 0.001(2) -0.004(2)
C14 0.014(3) 0.022(3) 0.012(3) -0.010(2) 0.001(2) -0.004(2)
C18 0.024(3) 0.013(3) 0.020(3) -0.001(3) 0.001(3) 0.003(3)

loop_
_atom_type_symbol
_atom_type_description
_atom_type_scat_dispersion_real
_atom_type_scat_dispersion_imag
_atom_type_scat_source
C C 0.0033 0.0016 'International Tables Vol C Tables 4.2.6.8 and 6.1.1.4'
H H 0.0000 0.0000 'International Tables Vol C Tables 4.2.6.8 and 6.1.1.4'
N N 0.0061 0.0033 'International Tables Vol C Tables 4.2.6.8 and 6.1.1.4'
O O 0.0106 0.0060 'International Tables Vol C Tables 4.2.6.8 and 6.1.1.4'
Cd Cd -0.8075 1.2024 'International Tables Vol C Tables 4.2.6.8 and 6.1.1.4'

loop_
_geom_angle_atom_site_label_1
_geom_angle_atom_site_label_2
_geom_angle_atom_site_label_3
_geom_angle
_geom_angle_site_symmetry_1
_geom_angle_site_symmetry_3
O1 Cd1 C24 119.05(16) . 2
O3 Cd1 O1 91.89(14) 2 .
O3 Cd1 O4 54.89(14) 2 2
O3 Cd1 C24 27.32(16) 2 2
O5 Cd1 O1 125.68(14) . .
O5 Cd1 O3 142.26(14) . 2
O5 Cd1 O4 87.82(15) . 2
O5 Cd1 N8 90.79(16) . 3_676
O5 Cd1 N1 87.03(16) . .
O5 Cd1 C24 115.26(16) . 2
O4 Cd1 O1 146.46(14) 2 .
O4 Cd1 C24 27.58(16) 2 2
O2 Cd1 O1 53.56(14) . .
O2 Cd1 O3 145.07(14) . 2
O2 Cd1 O5 72.13(15) . .
O2 Cd1 O4 159.94(15) . 2
O2 Cd1 N8 90.01(17) . 3_676
O2 Cd1 N1 89.20(17) . .
O2 Cd1 C24 172.31(16) . 2
N8 Cd1 O1 90.47(15) 3_676 .
N8 Cd1 O3 84.78(16) 3_676 2
N8 Cd1 O4 90.80(17) 3_676 2
N8 Cd1 N1 177.82(16) 3_676 .
N8 Cd1 C24 87.84(17) 3_676 2
N1 Cd1 O1 90.70(16) . .
N1 Cd1 O3 97.03(16) . 2
N1 Cd1 O4 89.24(17) . 2
N1 Cd1 C24 93.21(17) . 2
O6 Cd2 C28 119.60(16) . 2_645
O5 Cd2 O6 53.65(14) . .
O5 Cd2 O8 159.17(15) . 2_645
O5 Cd2 N4 88.04(16) . 3_665
O5 Cd2 C28 172.51(16) . 2_645
O7 Cd2 O6 92.29(14) 2_645 .
O7 Cd2 O5 145.50(14) 2_645 .
O7 Cd2 O8 55.09(15) 2_645 2_645
O7 Cd2 N4 85.53(16) 2_645 3_665
O7 Cd2 C28 27.38(16) 2_645 2_645
O8 Cd2 O6 147.18(14) 2_645 .
O8 Cd2 C28 27.71(16) 2_645 2_645
O2 Cd2 O6 125.29(14) . .
O2 Cd2 O5 71.69(15) . .
O2 Cd2 O7 142.31(15) . 2_645
O2 Cd2 O8 87.50(15) . 2_645
O2 Cd2 N4 92.02(17) . 3_665
O2 Cd2 N5 86.95(17) . .
O2 Cd2 C28 115.10(17) . 2_645
N4 Cd2 O6 88.61(16) 3_665 .
N4 Cd2 O8 91.94(17) 3_665 2_645
N4 Cd2 C28 88.53(17) 3_665 2_645
N5 Cd2 O6 89.21(16) . .
N5 Cd2 O5 88.41(16) . .
N5 Cd2 O7 97.36(16) . 2_645
N5 Cd2 O8 91.42(17) . 2_645
N5 Cd2 N4 176.45(17) . 3_665
N5 Cd2 C28 94.99(17) . 2_645
C21 O1 Cd1 88.7(3) . .
C25 O6 Cd2 90.5(3) . .
C24 O3 Cd1 92.2(3) . 2_545
Cd1 O5 Cd2 107.25(16) . .
C25 O5 Cd1 156.9(4) . .
C25 O5 Cd2 95.8(3) . .
C28 O7 Cd2 93.6(4) . 2_655
C24 O4 Cd1 91.0(3) . 2_545
C28 O8 Cd2 90.5(4) . 2_655
Cd2 O2 Cd1 108.93(17) . .
C21 O2 Cd1 96.7(4) . .
C21 O2 Cd2 154.3(4) . .
C9 N4 Cd2 119.0(4) . 3_665
C9 N4 C10 119.1(5) . .
C10 N4 Cd2 120.7(4) . 3_665
C20 N8 Cd1 123.5(4) . 3_676
C20 N8 C19 117.2(5) . .
C19 N8 Cd1 118.3(4) . 3_676
C11 N5 Cd2 121.4(4) . .
C11 N5 C15 117.4(5) . .
C15 N5 Cd2 120.9(4) . .
C1 N1 Cd1 123.5(4) . .
C1 N1 C5 118.8(5) . .
C5 N1 Cd1 117.5(4) . .
N6 N7 C16 113.3(6) . .
N7 N6 C14 112.8(6) . .
N3 N2 C4 115.0(6) . .
O1 C21 O2 121.0(5) . .
O1 C21 C22 121.7(5) . .
O2 C21 C22 117.3(5) . .
N8 C20 H20 118.8 . .
N8 C20 C16 122.3(5) . .
C16 C20 H20 118.8 . .
N5 C11 H11 118.5 . .
N5 C11 C12 122.9(5) . .
C12 C11 H11 118.5 . .
N2 N3 C6 115.0(5) . .
O3 C24 Cd1 60.5(3) . 2_545
O3 C24 O4 121.8(5) . .
O3 C24 C23 120.0(5) . .
O4 C24 Cd1 61.4(3) . 2_545
O4 C24 C23 118.2(5) . .
C23 C24 Cd1 178.2(4) . 2_545
O6 C25 O5 120.0(5) . .
O6 C25 C26 122.1(5) . .
O5 C25 C26 117.9(5) . .
C11 C12 H12 119.8 . .
C13 C12 C11 120.3(6) . .
C13 C12 H12 119.8 . .
O7 C28 Cd2 59.0(3) . 2_655
O7 C28 O8 120.7(6) . .
O7 C28 C27 120.3(5) . .
O8 C28 Cd2 61.8(3) . 2_655
O8 C28 C27 118.9(5) . .
C27 C28 Cd2 179.0(5) . 2_655
N4 C9 H9 118.2 . .
N4 C9 C8 123.5(6) . .
C8 C9 H9 118.2 . .
N1 C1 H1 118.2 . .
N1 C1 C2 123.5(6) . .
C2 C1 H1 118.2 . .
N4 C10 H10 119.5 . .
N4 C10 C6 121.0(6) . .
C6 C10 H10 119.5 . .
N8 C19 H19 118.6 . .
N8 C19 C18 122.9(6) . .
C18 C19 H19 118.6 . .
C9 C8 H8 121.1 . .
C9 C8 C7 117.7(6) . .
C7 C8 H8 121.1 . .
C5 C4 N2 123.3(6) . .
C3 C4 N2 117.0(6) . .
C3 C4 C5 119.6(6) . .
N1 C5 C4 120.9(6) . .
N1 C5 H5 119.6 . .
C4 C5 H5 119.6 . .
C10 C6 N3 123.6(6) . .
C7 C6 N3 116.8(5) . .
C7 C6 C10 119.5(6) . .
C20 C16 N7 114.8(6) . .
C20 C16 C17 120.2(5) . .
C17 C16 N7 125.0(6) . .
N5 C15 H15 118.9 . .
N5 C15 C14 122.2(6) . .
C14 C15 H15 118.9 . .
C28 C27 H27A 108.7 . .
C28 C27 H27B 108.7 . .
C28 C27 C26 114.1(5) . .
H27A C27 H27B 107.6 . .
C26 C27 H27A 108.7 . .
C26 C27 H27B 108.7 . .
C4 C3 H3 120.2 . .
C4 C3 C2 119.5(6) . .
C2 C3 H3 120.2 . .
C21 C22 H22A 108.9 . .
C21 C22 H22B 108.9 . .
H22A C22 H22B 107.7 . .
C23 C22 C21 113.4(5) . .
C23 C22 H22A 108.9 . .
C23 C22 H22B 108.9 . .
C25 C26 C27 113.9(5) . .
C25 C26 H26A 108.8 . .
C25 C26 H26B 108.8 . .
C27 C26 H26A 108.8 . .
C27 C26 H26B 108.8 . .
H26A C26 H26B 107.7 . .
C16 C17 H17 121.7 . .
C18 C17 C16 116.5(6) . .
C18 C17 H17 121.7 . .
C24 C23 H23A 108.8 . .
C24 C23 H23B 108.8 . .
C22 C23 C24 113.8(5) . .
C22 C23 H23A 108.8 . .
C22 C23 H23B 108.8 . .
H23A C23 H23B 107.7 . .
C8 C7 H7 120.5 . .
C6 C7 C8 119.1(6) . .
C6 C7 H7 120.5 . .
C1 C2 H2 121.2 . .
C3 C2 C1 117.6(6) . .
C3 C2 H2 121.2 . .
C12 C13 H13 121.6 . .
C12 C13 C14 116.8(6) . .
C14 C13 H13 121.6 . .
C15 C14 N6 115.6(6) . .
C15 C14 C13 120.3(5) . .
C13 C14 N6 124.1(6) . .
C19 C18 H18 119.5 . .
C17 C18 C19 121.0(6) . .
C17 C18 H18 119.5 . .

loop_
_geom_bond_atom_site_label_1
_geom_bond_atom_site_label_2
_geom_bond_distance
_geom_bond_site_symmetry_2
Cd1 O1 2.519(4) .
Cd1 O3 2.380(4) 2
Cd1 O5 2.343(4) .
Cd1 O4 2.400(4) 2
Cd1 O2 2.330(4) .
Cd1 N8 2.350(5) 3_676
Cd1 N1 2.355(5) .
Cd1 C24 2.733(6) 2
Cd2 O6 2.492(4) .
Cd2 O5 2.367(4) .
Cd2 O7 2.357(4) 2_645
Cd2 O8 2.418(5) 2_645
Cd2 O2 2.330(4) .
Cd2 N4 2.369(5) 3_665
Cd2 N5 2.352(5) .
Cd2 C28 2.745(6) 2_645
O1 C21 1.244(7) .
O6 C25 1.257(7) .
O3 Cd1 2.380(4) 2_545
O3 C24 1.255(7) .
O5 C25 1.278(7) .
O7 Cd2 2.357(4) 2_655
O7 C28 1.265(7) .
O4 Cd1 2.400(4) 2_545
O4 C24 1.266(7) .
O8 Cd2 2.418(5) 2_655
O8 C28 1.276(8) .
O2 C21 1.274(7) .
N4 Cd2 2.369(5) 3_665
N4 C9 1.334(8) .
N4 C10 1.349(8) .
N8 Cd1 2.350(5) 3_676
N8 C20 1.347(7) .
N8 C19 1.347(9) .
N5 C11 1.345(8) .
N5 C15 1.350(7) .
N1 C1 1.331(8) .
N1 C5 1.351(7) .
N7 N6 1.257(8) .
N7 C16 1.422(8) .
N6 C14 1.424(8) .
N2 N3 1.225(8) .
N2 C4 1.434(8) .
C21 C22 1.521(8) .
C20 H20 0.9300 .
C20 C16 1.395(8) .
C11 H11 0.9300 .
C11 C12 1.391(9) .
N3 C6 1.425(8) .
C24 Cd1 2.733(6) 2_545
C24 C23 1.526(8) .
C25 C26 1.503(8) .
C12 H12 0.9300 .
C12 C13 1.375(8) .
C28 Cd2 2.745(6) 2_655
C28 C27 1.511(9) .
C9 H9 0.9300 .
C9 C8 1.393(9) .
C1 H1 0.9300 .
C1 C2 1.397(9) .
C10 H10 0.9300 .
C10 C6 1.405(8) .
C19 H19 0.9300 .
C19 C18 1.377(9) .
C8 H8 0.9300 .
C8 C7 1.399(9) .
C4 C5 1.400(9) .
C4 C3 1.379(9) .
C5 H5 0.9300 .
C6 C7 1.387(9) .
C16 C17 1.393(9) .
C15 H15 0.9300 .
C15 C14 1.390(9) .
C27 H27A 0.9700 .
C27 H27B 0.9700 .
C27 C26 1.526(8) .
C3 H3 0.9300 .
C3 C2 1.385(9) .
C22 H22A 0.9700 .
C22 H22B 0.9700 .
C22 C23 1.517(8) .
C26 H26A 0.9700 .
C26 H26B 0.9700 .
C17 H17 0.9300 .
C17 C18 1.376(9) .
C23 H23A 0.9700 .
C23 H23B 0.9700 .
C7 H7 0.9300 .
C2 H2 0.9300 .
C13 H13 0.9300 .
C13 C14 1.402(9) .
C18 H18 0.9300 .

loop_
_smtbx_masks_void_nr
_smtbx_masks_void_average_x
_smtbx_masks_void_average_y
_smtbx_masks_void_average_z
_smtbx_masks_void_volume
_smtbx_masks_void_count_electrons
1 0.000 0.000 0.000 80.3 11.0
2 0.000 0.500 0.500 84.1 18.7
3 0.500 0.500 0.500 80.3 11.0
4 0.500 1.000 1.000 84.1 18.7
